data_4067600
loop_
_publ_author_name
'Mutoh, Yuichiro'
'Kozono, Naoki'
'Araki, Miho'
'Tsuchida, Noriko'
'Takano, Keiko'
'Ishii, Youichi'

_publ_section_title
;
 Ruthenium Seleno- and Tellurocarbonyl Complexes: Selenium and Tellurium
 Atom Transfer to a Terminal Carbido Ligand
;
_journal_issue 3
_journal_name_full Organometallics
_journal_page_first 519
_journal_paper_doi 10.1021/om901029w
_journal_volume 29
_journal_year 2010
_chemical_formula_moiety 'C37 H48 Cl4 N6 Ru Te '
_chemical_formula_sum 'C37 H48 Cl4 N6 Ru Te'
_chemical_formula_weight 947.31
_space_group_IT_number 2
_symmetry_cell_setting triclinic
_symmetry_Int_Tables_number 2
_symmetry_space_group_name_Hall '-P 1'
_symmetry_space_group_name_H-M 'P -1'
_cell_angle_alpha 92.595(5)
_cell_angle_beta 97.457(5)
_cell_angle_gamma 94.576(5)
_cell_formula_units_Z 2
_cell_length_a 8.759(3)
_cell_length_b 11.776(4)
_cell_length_c 19.859(7)
_cell_measurement_reflns_used 5526
_cell_measurement_temperature 123.1
_cell_measurement_theta_max 27.5
_cell_measurement_theta_min 3.0
_cell_volume 2021.4(12)
_computing_cell_refinement CrystalClear
_computing_data_collection CrystalClear
_computing_data_reduction CrystalStructure
_computing_publication_material 'CrystalStructure 3.8'
_computing_structure_refinement SHELXL
_computing_structure_solution SHELXS97
_diffrn_ambient_temperature 123.1
_diffrn_detector_area_resol_mean 7.31
_diffrn_measured_fraction_theta_full 0.957
_diffrn_measured_fraction_theta_max 0.957
_diffrn_measurement_device_type 'Rigaku Mercury'
_diffrn_measurement_method \w
_diffrn_radiation_type 'Mo K\a'
_diffrn_radiation_wavelength 0.71070
_diffrn_reflns_av_R_equivalents 0.039
_diffrn_reflns_limit_h_max 9
_diffrn_reflns_limit_h_min -11
_diffrn_reflns_limit_k_max 12
_diffrn_reflns_limit_k_min -15
_diffrn_reflns_limit_l_max 25
_diffrn_reflns_limit_l_min -25
_diffrn_reflns_number 15297
_diffrn_reflns_theta_full 27.48
_diffrn_reflns_theta_max 27.48
_exptl_absorpt_coefficient_mu 1.393
_exptl_absorpt_correction_T_max 0.870
_exptl_absorpt_correction_T_min 0.582
_exptl_absorpt_correction_type multi-scan
_exptl_absorpt_process_details 'Jacobson, R. (1998) Private communication'
_exptl_crystal_colour orange
_exptl_crystal_density_diffrn 1.556
_exptl_crystal_density_method 'not measured'
_exptl_crystal_description prism
_exptl_crystal_F_000 952.00
_exptl_crystal_size_max 0.50
_exptl_crystal_size_mid 0.15
_exptl_crystal_size_min 0.10
_refine_diff_density_max 1.83
_refine_diff_density_min -1.43
_refine_ls_extinction_method none
_refine_ls_goodness_of_fit_ref 1.097
_refine_ls_hydrogen_treatment refall
_refine_ls_number_parameters 443
_refine_ls_number_reflns 8890
_refine_ls_R_factor_gt 0.0612
_refine_ls_shift/su_max 0.0010
_refine_ls_structure_factor_coef Fsqd
_refine_ls_weighting_details 'w = 1/[\s^2^(Fo^2^)+(0.0671P)^2^+9.0763P] where P=(Fo^2^+2Fc^2^)/3'
_refine_ls_weighting_scheme calc
_refine_ls_wR_factor_ref 0.1641
_reflns_number_gt 7340
_reflns_number_total 8890
_reflns_threshold_expression F^2^>2.0\s(F^2^)
_cod_data_source_file om901029w_si_002.cif
_cod_data_source_block '_3-CTe_CTedmap'
_cod_original_cell_volume 2021.4(13)
_cod_original_formula_sum 'C37 H48 Cl4 N6 Ru Te '
_cod_database_code 4067600

loop_
_symmetry_equiv_pos_site_id
_symmetry_equiv_pos_as_xyz
1 +X,+Y,+Z
2 -X,-Y,-Z

loop_
_atom_site_label
_atom_site_type_symbol
_atom_site_fract_x
_atom_site_fract_y
_atom_site_fract_z
_atom_site_U_iso_or_equiv
_atom_site_adp_type
_atom_site_occupancy
_atom_site_symmetry_multiplicity
_atom_site_calc_flag
_atom_site_refinement_flags
Te(1) Te 0.55996(5) 0.29906(3) 0.13969(2) 0.03221(13) Uani 1.00 1 d .
Ru(1) Ru 0.60670(5) 0.06447(3) 0.25295(2) 0.01684(11) Uani 1.00 1 d .
Cl(1) Cl 0.77810(16) -0.01973(11) 0.18537(7) 0.0272(2) Uani 1.00 1 d .
Cl(2) Cl 0.43544(14) 0.13571(10) 0.32748(6) 0.0198(2) Uani 1.00 1 d .
Cl(3) Cl 0.5146(9) 0.6243(6) 0.0639(3) 0.213(3) Uani 1.00 1 d .
Cl(4) Cl 0.1975(16) 0.5337(8) 0.0384(5) 0.360(7) Uani 1.00 1 d .
N(1) N 0.9035(5) 0.2033(3) 0.3234(2) 0.0205(8) Uani 1.00 1 d .
N(2) N 0.8678(5) 0.0428(3) 0.3702(2) 0.0224(9) Uani 1.00 1 d .
N(3) N 0.5377(5) -0.1175(3) 0.2870(2) 0.0208(8) Uani 1.00 1 d .
N(4) N 0.3360(6) -0.4450(4) 0.3178(3) 0.0393(13) Uani 1.00 1 d .
N(5) N 0.4126(5) 0.0005(3) 0.1764(2) 0.0207(8) Uani 1.00 1 d .
N(6) N 0.0549(6) -0.1376(5) 0.0269(2) 0.0405(13) Uani 1.00 1 d .
C(1) C 0.6090(6) 0.1888(4) 0.2081(2) 0.0222(10) Uani 1.00 1 d .
C(2) C 0.8040(5) 0.1099(4) 0.3228(2) 0.0174(9) Uani 1.00 1 d .
C(3) C 1.0370(6) 0.2079(4) 0.3771(2) 0.0265(11) Uani 1.00 1 d .
C(4) C 1.0251(6) 0.0881(4) 0.4015(3) 0.0304(12) Uani 1.00 1 d .
C(5) C 0.8931(6) 0.3028(4) 0.2843(2) 0.0212(10) Uani 1.00 1 d .
C(6) C 0.8137(6) 0.3924(4) 0.3069(2) 0.0252(11) Uani 1.00 1 d .
C(7) C 0.8184(7) 0.4930(4) 0.2712(3) 0.0298(12) Uani 1.00 1 d .
C(8) C 0.8999(7) 0.5035(5) 0.2161(3) 0.0321(12) Uani 1.00 1 d .
C(9) C 0.9806(6) 0.4137(4) 0.1962(3) 0.0285(11) Uani 1.00 1 d .
C(10) C 0.9816(6) 0.3129(4) 0.2304(2) 0.0231(10) Uani 1.00 1 d .
C(11) C 0.7250(7) 0.3819(4) 0.3664(3) 0.0297(12) Uani 1.00 1 d .
C(12) C 0.8997(9) 0.6109(5) 0.1770(4) 0.0485(18) Uani 1.00 1 d .
C(13) C 1.0751(6) 0.2188(4) 0.2105(2) 0.0268(11) Uani 1.00 1 d .
C(14) C 0.8036(6) -0.0530(4) 0.4016(2) 0.0250(11) Uani 1.00 1 d .
C(15) C 0.8389(6) -0.1627(4) 0.3821(3) 0.0273(11) Uani 1.00 1 d .
C(16) C 0.7806(7) -0.2537(5) 0.4174(3) 0.0361(14) Uani 1.00 1 d .
C(17) C 0.6951(7) -0.2371(5) 0.4698(3) 0.0376(15) Uani 1.00 1 d .
C(18) C 0.6704(7) -0.1266(5) 0.4906(3) 0.0348(14) Uani 1.00 1 d .
C(19) C 0.7242(6) -0.0340(5) 0.4566(2) 0.0283(12) Uani 1.00 1 d .
C(20) C 0.9367(7) -0.1814(5) 0.3272(3) 0.0370(14) Uani 1.00 1 d .
C(21) C 0.6255(10) -0.3386(7) 0.5048(3) 0.060(2) Uani 1.00 1 d .
C(22) C 0.7082(7) 0.0861(5) 0.4827(3) 0.0368(14) Uani 1.00 1 d .
C(23) C 0.5534(6) -0.2108(4) 0.2466(3) 0.0286(12) Uani 1.00 1 d .
C(24) C 0.4893(7) -0.3183(4) 0.2541(3) 0.0315(13) Uani 1.00 1 d .
C(25) C 0.3985(6) -0.3384(4) 0.3065(3) 0.0289(12) Uani 1.00 1 d .
C(26) C 0.3785(6) -0.2414(4) 0.3472(2) 0.0260(11) Uani 1.00 1 d .
C(27) C 0.4495(6) -0.1372(4) 0.3365(2) 0.0226(10) Uani 1.00 1 d .
C(28) C 0.3616(7) -0.5417(5) 0.2741(4) 0.0420(16) Uani 1.00 1 d .
C(29) C 0.2181(8) -0.4582(5) 0.3624(3) 0.0421(16) Uani 1.00 1 d .
C(30) C 0.4306(7) -0.0105(5) 0.1107(2) 0.0303(12) Uani 1.00 1 d .
C(31) C 0.3175(7) -0.0557(5) 0.0597(2) 0.0347(13) Uani 1.00 1 d .
C(32) C 0.1688(7) -0.0928(5) 0.0753(2) 0.0278(11) Uani 1.00 1 d .
C(33) C 0.1513(6) -0.0793(4) 0.1453(2) 0.0230(10) Uani 1.00 1 d .
C(34) C 0.2717(6) -0.0337(4) 0.1914(2) 0.0231(10) Uani 1.00 1 d .
C(35) C 0.0822(10) -0.1534(8) -0.0432(3) 0.067(2) Uani 1.00 1 d .
C(36) C -0.0938(7) -0.1789(6) 0.0425(3) 0.0374(14) Uani 1.00 1 d .
C(37) C 0.327(2) 0.6475(16) 0.0671(13) 0.218(13) Uani 1.00 1 d .
H(1) H 1.1544 0.2067 0.2485 0.032 Uiso 1.00 1 c R
H(2) H 0.3050 -0.5359 0.2287 0.050 Uiso 1.00 1 c R
H(3) H 0.6395 0.0842 0.5179 0.044 Uiso 1.00 1 c R
H(4) H 0.6501 0.3147 0.3584 0.036 Uiso 1.00 1 c R
H(5) H 0.9981 0.6572 0.1898 0.058 Uiso 1.00 1 c R
H(6) H 0.9120 -0.1292 0.2911 0.044 Uiso 1.00 1 c R
H(7) H 0.5330 -0.3736 0.4759 0.072 Uiso 1.00 1 c R
H(8) H 0.1341 -0.4109 0.3478 0.051 Uiso 1.00 1 c R
H(9) H 0.1650 -0.2041 -0.0458 0.080 Uiso 1.00 1 c R
H(10) H -0.1706 -0.1769 0.0021 0.045 Uiso 1.00 1 c R
H(11) H 1.0282 0.2653 0.4140 0.032 Uiso 1.00 1 c R
H(12) H 1.1353 0.2253 0.3586 0.032 Uiso 1.00 1 c R
H(13) H 1.1050 0.0427 0.3854 0.036 Uiso 1.00 1 c R
H(14) H 1.0352 0.0889 0.4517 0.036 Uiso 1.00 1 c R
H(15) H 0.7646 0.5550 0.2851 0.036 Uiso 1.00 1 c R
H(16) H 1.0364 0.4211 0.1585 0.034 Uiso 1.00 1 c R
H(17) H 0.6702 0.4504 0.3719 0.036 Uiso 1.00 1 c R
H(18) H 0.7967 0.3737 0.4077 0.036 Uiso 1.00 1 c R
H(19) H 0.8146 0.6548 0.1878 0.058 Uiso 1.00 1 c R
H(20) H 0.8863 0.5904 0.1281 0.058 Uiso 1.00 1 c R
H(21) H 1.1248 0.2396 0.1708 0.032 Uiso 1.00 1 c R
H(22) H 1.0072 0.1484 0.1992 0.032 Uiso 1.00 1 c R
H(23) H 0.8010 -0.3292 0.4046 0.043 Uiso 1.00 1 c R
H(24) H 0.6163 -0.1141 0.5284 0.042 Uiso 1.00 1 c R
H(25) H 0.9165 -0.2604 0.3084 0.044 Uiso 1.00 1 c R
H(26) H 1.0460 -0.1669 0.3460 0.044 Uiso 1.00 1 c R
H(27) H 0.5975 -0.3119 0.5487 0.072 Uiso 1.00 1 c R
H(28) H 0.7016 -0.3949 0.5122 0.072 Uiso 1.00 1 c R
H(29) H 0.6647 0.1298 0.4451 0.044 Uiso 1.00 1 c R
H(30) H 0.8101 0.1222 0.5020 0.044 Uiso 1.00 1 c R
H(31) H 0.6134 -0.2006 0.2104 0.034 Uiso 1.00 1 c R
H(32) H 0.5060 -0.3796 0.2238 0.038 Uiso 1.00 1 c R
H(33) H 0.3152 -0.2482 0.3825 0.031 Uiso 1.00 1 c R
H(34) H 0.4355 -0.0745 0.3662 0.027 Uiso 1.00 1 c R
H(35) H 0.3248 -0.6126 0.2932 0.050 Uiso 1.00 1 c R
H(36) H 0.4723 -0.5422 0.2709 0.050 Uiso 1.00 1 c R
H(37) H 0.2631 -0.4342 0.4092 0.051 Uiso 1.00 1 c R
H(38) H 0.1774 -0.5384 0.3605 0.051 Uiso 1.00 1 c R
H(39) H 0.5283 0.0147 0.0982 0.036 Uiso 1.00 1 c R
H(40) H 0.3391 -0.0621 0.0141 0.042 Uiso 1.00 1 c R
H(41) H 0.0550 -0.1022 0.1599 0.028 Uiso 1.00 1 c R
H(42) H 0.2547 -0.0256 0.2376 0.028 Uiso 1.00 1 c R
H(43) H 0.1127 -0.0794 -0.0603 0.080 Uiso 1.00 1 c R
H(44) H -0.0126 -0.1875 -0.0708 0.080 Uiso 1.00 1 c R
H(45) H -0.1222 -0.1306 0.0795 0.045 Uiso 1.00 1 c R
H(46) H -0.0905 -0.2575 0.0564 0.045 Uiso 1.00 1 c R
H(47) H 0.3021 0.7134 0.0397 0.261 Uiso 1.00 1 c R
H(48) H 0.3145 0.6686 0.1148 0.261 Uiso 1.00 1 c R

loop_
_atom_site_aniso_label
_atom_site_aniso_U_11
_atom_site_aniso_U_22
_atom_site_aniso_U_33
_atom_site_aniso_U_12
_atom_site_aniso_U_13
_atom_site_aniso_U_23
Te(1) 0.0322(2) 0.0355(2) 0.0291(2) 0.00589(16) -0.00122(16) 0.01281(16)
Ru(1) 0.0153(2) 0.0191(2) 0.0162(2) 0.00301(14) 0.00132(15) 0.00081(14)
Cl(1) 0.0220(6) 0.0294(6) 0.0316(6) 0.0019(5) 0.0107(5) -0.0050(5)
Cl(2) 0.0186(5) 0.0222(5) 0.0189(5) 0.0050(4) 0.0021(4) -0.0014(4)
Cl(3) 0.222(7) 0.288(8) 0.143(4) 0.075(6) 0.044(4) 0.004(5)
Cl(4) 0.548(19) 0.238(9) 0.352(13) 0.000(11) 0.297(14) 0.011(9)
N(1) 0.023(2) 0.0146(18) 0.021(2) -0.0016(16) -0.0041(17) 0.0013(16)
N(2) 0.016(2) 0.024(2) 0.025(2) -0.0006(16) -0.0063(17) 0.0071(17)
N(3) 0.017(2) 0.022(2) 0.023(2) 0.0015(16) 0.0009(17) -0.0014(17)
N(4) 0.034(3) 0.023(2) 0.058(3) -0.003(2) 0.002(2) 0.001(2)
N(5) 0.020(2) 0.027(2) 0.0152(19) 0.0027(17) 0.0001(16) -0.0020(16)
N(6) 0.033(3) 0.062(3) 0.022(2) -0.010(2) -0.002(2) -0.009(2)
C(1) 0.017(2) 0.026(2) 0.023(2) 0.002(2) 0.005(2) -0.003(2)
C(2) 0.013(2) 0.022(2) 0.016(2) 0.0038(17) -0.0043(17) 0.0001(18)
C(3) 0.025(2) 0.025(2) 0.027(2) -0.003(2) -0.007(2) 0.002(2)
C(4) 0.017(2) 0.031(2) 0.040(3) 0.001(2) -0.011(2) 0.008(2)
C(5) 0.025(2) 0.015(2) 0.021(2) -0.0015(19) -0.005(2) 0.0039(18)
C(6) 0.025(2) 0.022(2) 0.027(2) 0.002(2) -0.001(2) 0.001(2)
C(7) 0.028(3) 0.019(2) 0.041(3) 0.004(2) -0.002(2) 0.002(2)
C(8) 0.029(3) 0.029(2) 0.036(3) -0.000(2) -0.003(2) 0.009(2)
C(9) 0.027(3) 0.032(2) 0.026(2) 0.002(2) -0.001(2) 0.009(2)
C(10) 0.018(2) 0.024(2) 0.025(2) -0.0001(19) -0.004(2) -0.001(2)
C(11) 0.031(3) 0.026(2) 0.032(3) 0.002(2) 0.005(2) -0.003(2)
C(12) 0.063(5) 0.033(3) 0.054(4) 0.008(3) 0.015(3) 0.023(3)
C(13) 0.028(2) 0.028(2) 0.022(2) 0.002(2) -0.003(2) -0.003(2)
C(14) 0.021(2) 0.022(2) 0.030(2) -0.001(2) -0.007(2) 0.008(2)
C(15) 0.023(2) 0.026(2) 0.031(2) 0.003(2) -0.005(2) 0.006(2)
C(16) 0.029(3) 0.029(2) 0.045(3) -0.003(2) -0.016(2) 0.016(2)
C(17) 0.032(3) 0.043(3) 0.032(3) -0.016(2) -0.017(2) 0.022(2)
C(18) 0.023(2) 0.057(3) 0.022(2) -0.008(2) -0.007(2) 0.017(2)
C(19) 0.024(2) 0.036(2) 0.021(2) -0.005(2) -0.009(2) 0.009(2)
C(20) 0.031(3) 0.026(2) 0.055(4) 0.009(2) 0.007(2) 0.004(2)
C(21) 0.061(5) 0.065(4) 0.042(4) -0.040(4) -0.020(3) 0.026(3)
C(22) 0.030(3) 0.051(3) 0.026(2) 0.006(2) -0.006(2) -0.002(2)
C(23) 0.024(2) 0.027(2) 0.035(3) 0.005(2) 0.004(2) -0.005(2)
C(24) 0.026(3) 0.023(2) 0.044(3) 0.004(2) 0.004(2) -0.004(2)
C(25) 0.024(2) 0.024(2) 0.037(3) 0.005(2) -0.006(2) 0.004(2)
C(26) 0.025(2) 0.026(2) 0.025(2) -0.000(2) -0.002(2) 0.004(2)
C(27) 0.018(2) 0.027(2) 0.021(2) 0.004(2) -0.005(2) 0.005(2)
C(28) 0.027(3) 0.025(2) 0.071(4) -0.006(2) -0.001(3) -0.004(3)
C(29) 0.051(4) 0.031(3) 0.041(3) -0.014(2) 0.006(3) 0.002(2)
C(30) 0.030(3) 0.041(3) 0.019(2) -0.002(2) 0.005(2) -0.002(2)
C(31) 0.035(3) 0.050(3) 0.018(2) -0.002(2) 0.004(2) -0.003(2)
C(32) 0.032(3) 0.033(2) 0.018(2) 0.003(2) 0.002(2) -0.002(2)
C(33) 0.021(2) 0.033(2) 0.015(2) 0.006(2) -0.0017(19) -0.001(2)
C(34) 0.026(2) 0.027(2) 0.017(2) 0.009(2) -0.000(2) -0.0025(19)
C(35) 0.065(5) 0.103(7) 0.025(3) -0.027(5) 0.009(3) -0.018(4)
C(36) 0.031(3) 0.050(3) 0.027(3) 0.001(2) -0.007(2) -0.003(2)
C(37) 0.163(18) 0.133(15) 0.32(3) 0.083(14) -0.11(2) -0.083(18)

loop_
_atom_type_symbol
_atom_type_description
_atom_type_scat_dispersion_real
_atom_type_scat_dispersion_imag
_atom_type_scat_source
C C 0.003 0.002
;
International Tables for Crystallography
(1992, Vol. C, Tables 4.2.6.8 and 6.1.1.4)
;
H H 0.000 0.000
;
International Tables for Crystallography
(1992, Vol. C, Table 6.1.1.4)
;
Cl Cl 0.148 0.159
;
International Tables for Crystallography
(1992, Vol. C, Tables 4.2.6.8 and 6.1.1.4)
;
N N 0.006 0.003
;
International Tables for Crystallography
(1992, Vol. C, Tables 4.2.6.8 and 6.1.1.4)
;
Ru Ru -1.259 0.836
;
International Tables for Crystallography
(1992, Vol. C, Tables 4.2.6.8 and 6.1.1.4)
;
Te Te -0.531 1.675
;
International Tables for Crystallography
(1992, Vol. C, Tables 4.2.6.8 and 6.1.1.4)
;

loop_
_geom_angle_atom_site_label_1
_geom_angle_atom_site_label_2
_geom_angle_atom_site_label_3
_geom_angle
_geom_angle_publ_flag
Cl(1) Ru(1) Cl(2) 175.01(4) yes
Cl(1) Ru(1) N(3) 88.13(11) yes
Cl(1) Ru(1) N(5) 89.14(12) yes
Cl(1) Ru(1) C(1) 92.36(18) yes
Cl(1) Ru(1) C(2) 85.38(14) yes
Cl(2) Ru(1) N(3) 87.35(11) yes
Cl(2) Ru(1) N(5) 91.85(12) yes
Cl(2) Ru(1) C(1) 92.58(18) yes
Cl(2) Ru(1) C(2) 93.34(14) yes
N(3) Ru(1) N(5) 76.52(15) yes
N(3) Ru(1) C(1) 162.06(18) yes
N(3) Ru(1) C(2) 100.12(16) yes
N(5) Ru(1) C(1) 85.56(19) yes
N(5) Ru(1) C(2) 173.69(18) yes
C(1) Ru(1) C(2) 97.8(2) yes
C(2) N(1) C(3) 114.1(4) yes
C(2) N(1) C(5) 130.3(4) yes
C(3) N(1) C(5) 115.3(3) yes
C(2) N(2) C(4) 113.0(4) yes
C(2) N(2) C(14) 131.4(4) yes
C(4) N(2) C(14) 114.9(4) yes
Ru(1) N(3) C(23) 119.9(3) yes
Ru(1) N(3) C(27) 123.6(3) yes
C(23) N(3) C(27) 114.7(4) yes
C(25) N(4) C(28) 119.5(6) yes
C(25) N(4) C(29) 120.2(5) yes
C(28) N(4) C(29) 118.9(5) yes
Ru(1) N(5) C(30) 120.8(3) yes
Ru(1) N(5) C(34) 123.5(3) yes
C(30) N(5) C(34) 115.7(4) yes
C(32) N(6) C(35) 120.8(6) yes
C(32) N(6) C(36) 122.3(5) yes
C(35) N(6) C(36) 116.8(5) yes
Te(1) C(1) Ru(1) 162.1(2) yes
Ru(1) C(2) N(1) 127.0(3) yes
Ru(1) C(2) N(2) 125.8(3) yes
N(1) C(2) N(2) 106.6(3) yes
N(1) C(3) C(4) 101.9(4) yes
N(2) C(4) C(3) 102.5(4) yes
N(1) C(5) C(6) 119.0(4) yes
N(1) C(5) C(10) 118.2(4) yes
C(6) C(5) C(10) 122.2(4) yes
C(5) C(6) C(7) 117.5(5) yes
C(5) C(6) C(11) 121.5(4) yes
C(7) C(6) C(11) 121.0(5) yes
C(6) C(7) C(8) 121.5(5) yes
C(7) C(8) C(9) 119.4(5) yes
C(7) C(8) C(12) 120.7(6) yes
C(9) C(8) C(12) 119.9(6) yes
C(8) C(9) C(10) 121.5(5) yes
C(5) C(10) C(9) 117.9(5) yes
C(5) C(10) C(13) 121.2(4) yes
C(9) C(10) C(13) 121.0(5) yes
N(2) C(14) C(15) 119.2(5) yes
N(2) C(14) C(19) 118.9(4) yes
C(15) C(14) C(19) 121.5(5) yes
C(14) C(15) C(16) 117.1(5) yes
C(14) C(15) C(20) 121.3(5) yes
C(16) C(15) C(20) 121.6(5) yes
C(15) C(16) C(17) 122.1(5) yes
C(16) C(17) C(18) 119.2(6) yes
C(16) C(17) C(21) 121.0(6) yes
C(18) C(17) C(21) 119.8(6) yes
C(17) C(18) C(19) 120.6(5) yes
C(14) C(19) C(18) 119.3(5) yes
C(14) C(19) C(22) 120.2(5) yes
C(18) C(19) C(22) 120.3(5) yes
N(3) C(23) C(24) 124.8(5) yes
C(23) C(24) C(25) 120.1(5) yes
N(4) C(25) C(24) 122.6(5) yes
N(4) C(25) C(26) 122.2(5) yes
C(24) C(25) C(26) 115.2(5) yes
C(25) C(26) C(27) 120.5(5) yes
N(3) C(27) C(26) 124.6(5) yes
N(5) C(30) C(31) 124.6(5) yes
C(30) C(31) C(32) 120.0(5) yes
N(6) C(32) C(31) 121.9(5) yes
N(6) C(32) C(33) 123.5(5) yes
C(31) C(32) C(33) 114.6(4) yes
C(32) C(33) C(34) 120.3(5) yes
N(5) C(34) C(33) 124.8(4) yes
Cl(3) C(37) Cl(4) 114.7(13) yes
N(1) C(3) H(11) 111.4 no
N(1) C(3) H(12) 111.4 no
C(4) C(3) H(11) 111.4 no
C(4) C(3) H(12) 111.4 no
H(11) C(3) H(12) 109.2 no
N(2) C(4) H(13) 111.3 no
N(2) C(4) H(14) 111.3 no
C(3) C(4) H(13) 111.3 no
C(3) C(4) H(14) 111.3 no
H(13) C(4) H(14) 109.2 no
C(6) C(7) H(15) 119.3 no
C(8) C(7) H(15) 119.3 no
C(8) C(9) H(16) 119.2 no
C(10) C(9) H(16) 119.3 no
C(6) C(11) H(4) 109.5 no
C(6) C(11) H(17) 109.5 no
C(6) C(11) H(18) 109.5 no
H(4) C(11) H(17) 109.5 no
H(4) C(11) H(18) 109.5 no
H(17) C(11) H(18) 109.5 no
C(8) C(12) H(5) 109.5 no
C(8) C(12) H(19) 109.5 no
C(8) C(12) H(20) 109.5 no
H(5) C(12) H(19) 109.5 no
H(5) C(12) H(20) 109.5 no
H(19) C(12) H(20) 109.5 no
C(10) C(13) H(1) 109.5 no
C(10) C(13) H(21) 109.5 no
C(10) C(13) H(22) 109.5 no
H(1) C(13) H(21) 109.5 no
H(1) C(13) H(22) 109.5 no
H(21) C(13) H(22) 109.5 no
C(15) C(16) H(23) 118.9 no
C(17) C(16) H(23) 118.9 no
C(17) C(18) H(24) 119.7 no
C(19) C(18) H(24) 119.7 no
C(15) C(20) H(6) 109.5 no
C(15) C(20) H(25) 109.5 no
C(15) C(20) H(26) 109.5 no
H(6) C(20) H(25) 109.5 no
H(6) C(20) H(26) 109.5 no
H(25) C(20) H(26) 109.5 no
C(17) C(21) H(7) 109.5 no
C(17) C(21) H(27) 109.5 no
C(17) C(21) H(28) 109.5 no
H(7) C(21) H(27) 109.5 no
H(7) C(21) H(28) 109.5 no
H(27) C(21) H(28) 109.5 no
C(19) C(22) H(3) 109.5 no
C(19) C(22) H(29) 109.5 no
C(19) C(22) H(30) 109.5 no
H(3) C(22) H(29) 109.5 no
H(3) C(22) H(30) 109.5 no
H(29) C(22) H(30) 109.5 no
N(3) C(23) H(31) 117.6 no
C(24) C(23) H(31) 117.6 no
C(23) C(24) H(32) 120.0 no
C(25) C(24) H(32) 120.0 no
C(25) C(26) H(33) 119.7 no
C(27) C(26) H(33) 119.7 no
N(3) C(27) H(34) 117.7 no
C(26) C(27) H(34) 117.7 no
N(4) C(28) H(2) 109.5 no
N(4) C(28) H(35) 109.5 no
N(4) C(28) H(36) 109.5 no
H(2) C(28) H(35) 109.5 no
H(2) C(28) H(36) 109.5 no
H(35) C(28) H(36) 109.5 no
N(4) C(29) H(8) 109.5 no
N(4) C(29) H(37) 109.5 no
N(4) C(29) H(38) 109.5 no
H(8) C(29) H(37) 109.5 no
H(8) C(29) H(38) 109.5 no
H(37) C(29) H(38) 109.5 no
N(5) C(30) H(39) 117.7 no
C(31) C(30) H(39) 117.7 no
C(30) C(31) H(40) 120.0 no
C(32) C(31) H(40) 120.0 no
C(32) C(33) H(41) 119.8 no
C(34) C(33) H(41) 119.8 no
N(5) C(34) H(42) 117.6 no
C(33) C(34) H(42) 117.6 no
N(6) C(35) H(9) 109.5 no
N(6) C(35) H(43) 109.5 no
N(6) C(35) H(44) 109.5 no
H(9) C(35) H(43) 109.5 no
H(9) C(35) H(44) 109.5 no
H(43) C(35) H(44) 109.5 no
N(6) C(36) H(10) 109.5 no
N(6) C(36) H(45) 109.5 no
N(6) C(36) H(46) 109.5 no
H(10) C(36) H(45) 109.5 no
H(10) C(36) H(46) 109.5 no
H(45) C(36) H(46) 109.5 no
Cl(3) C(37) H(47) 108.6 no
Cl(3) C(37) H(48) 108.6 no
Cl(4) C(37) H(47) 108.6 no
Cl(4) C(37) H(48) 108.6 no
H(47) C(37) H(48) 107.6 no

loop_
_geom_bond_atom_site_label_1
_geom_bond_atom_site_label_2
_geom_bond_distance
_geom_bond_publ_flag
Te(1) C(1) 1.952(5) yes
Ru(1) Cl(1) 2.3829(15) yes
Ru(1) Cl(2) 2.4102(13) yes
Ru(1) N(3) 2.333(4) yes
Ru(1) N(5) 2.189(3) yes
Ru(1) C(1) 1.748(5) yes
Ru(1) C(2) 2.087(4) yes
Cl(3) C(37) 1.69(2) yes
Cl(4) C(37) 1.71(2) yes
N(1) C(2) 1.347(6) yes
N(1) C(3) 1.472(6) yes
N(1) C(5) 1.437(6) yes
N(2) C(2) 1.351(6) yes
N(2) C(4) 1.483(6) yes
N(2) C(14) 1.426(7) yes
N(3) C(23) 1.359(7) yes
N(3) C(27) 1.344(7) yes
N(4) C(25) 1.369(7) yes
N(4) C(28) 1.451(8) yes
N(4) C(29) 1.448(10) yes
N(5) C(30) 1.336(7) yes
N(5) C(34) 1.342(7) yes
N(6) C(32) 1.348(7) yes
N(6) C(35) 1.448(9) yes
N(6) C(36) 1.430(8) yes
C(3) C(4) 1.512(8) yes
C(5) C(6) 1.398(7) yes
C(5) C(10) 1.405(8) yes
C(6) C(7) 1.408(8) yes
C(6) C(11) 1.501(8) yes
C(7) C(8) 1.386(9) yes
C(8) C(9) 1.389(8) yes
C(8) C(12) 1.514(9) yes
C(9) C(10) 1.394(8) yes
C(10) C(13) 1.498(8) yes
C(14) C(15) 1.402(7) yes
C(14) C(19) 1.388(8) yes
C(15) C(16) 1.405(8) yes
C(15) C(20) 1.490(9) yes
C(16) C(17) 1.375(9) yes
C(17) C(18) 1.390(9) yes
C(17) C(21) 1.533(10) yes
C(18) C(19) 1.390(8) yes
C(19) C(22) 1.507(9) yes
C(23) C(24) 1.366(7) yes
C(24) C(25) 1.407(9) yes
C(25) C(26) 1.406(8) yes
C(26) C(27) 1.368(7) yes
C(30) C(31) 1.377(7) yes
C(31) C(32) 1.417(9) yes
C(32) C(33) 1.421(7) yes
C(33) C(34) 1.362(6) yes
C(3) H(11) 0.990 no
C(3) H(12) 0.990 no
C(4) H(13) 0.990 no
C(4) H(14) 0.990 no
C(7) H(15) 0.950 no
C(9) H(16) 0.950 no
C(11) H(4) 0.980 no
C(11) H(17) 0.980 no
C(11) H(18) 0.980 no
C(12) H(5) 0.980 no
C(12) H(19) 0.980 no
C(12) H(20) 0.980 no
C(13) H(1) 0.980 no
C(13) H(21) 0.980 no
C(13) H(22) 0.980 no
C(16) H(23) 0.950 no
C(18) H(24) 0.950 no
C(20) H(6) 0.980 no
C(20) H(25) 0.980 no
C(20) H(26) 0.980 no
C(21) H(7) 0.980 no
C(21) H(27) 0.980 no
C(21) H(28) 0.980 no
C(22) H(3) 0.980 no
C(22) H(29) 0.980 no
C(22) H(30) 0.980 no
C(23) H(31) 0.950 no
C(24) H(32) 0.950 no
C(26) H(33) 0.950 no
C(27) H(34) 0.950 no
C(28) H(2) 0.980 no
C(28) H(35) 0.980 no
C(28) H(36) 0.980 no
C(29) H(8) 0.980 no
C(29) H(37) 0.980 no
C(29) H(38) 0.980 no
C(30) H(39) 0.950 no
C(31) H(40) 0.950 no
C(33) H(41) 0.950 no
C(34) H(42) 0.950 no
C(35) H(9) 0.980 no
C(35) H(43) 0.980 no
C(35) H(44) 0.980 no
C(36) H(10) 0.980 no
C(36) H(45) 0.980 no
C(36) H(46) 0.980 no
C(37) H(47) 0.990 no
C(37) H(48) 0.990 no

loop_
_geom_torsion_atom_site_label_1
_geom_torsion_atom_site_label_2
_geom_torsion_atom_site_label_3
_geom_torsion_atom_site_label_4
_geom_torsion
Cl(1) Ru(1) N(3) C(23) -25.0(3)
Cl(1) Ru(1) N(3) C(27) 171.2(3)
Cl(1) Ru(1) N(5) C(30) -31.4(4)
Cl(1) Ru(1) N(5) C(34) 146.1(4)
Cl(1) Ru(1) C(1) Te(1) 86.4(10)
Cl(1) Ru(1) C(2) N(1) 85.5(4)
Cl(1) Ru(1) C(2) N(2) -84.4(4)
Cl(2) Ru(1) N(3) C(23) 157.1(3)
Cl(2) Ru(1) N(3) C(27) -6.7(3)
Cl(2) Ru(1) N(5) C(30) 153.5(4)
Cl(2) Ru(1) N(5) C(34) -29.0(4)
Cl(2) Ru(1) C(1) Te(1) -94.2(10)
Cl(2) Ru(1) C(2) N(1) -99.3(4)
Cl(2) Ru(1) C(2) N(2) 90.8(4)
N(3) Ru(1) N(5) C(30) -119.7(4)
N(3) Ru(1) N(5) C(34) 57.8(4)
N(5) Ru(1) N(3) C(23) 64.6(3)
N(5) Ru(1) N(3) C(27) -99.2(4)
N(3) Ru(1) C(1) Te(1) -4.8(17)
C(1) Ru(1) N(3) C(23) 66.9(8)
C(1) Ru(1) N(3) C(27) -96.9(7)
N(3) Ru(1) C(2) N(1) 172.8(4)
N(3) Ru(1) C(2) N(2) 2.9(4)
C(2) Ru(1) N(3) C(23) -110.0(4)
C(2) Ru(1) N(3) C(27) 86.2(4)
N(5) Ru(1) C(1) Te(1) -2.6(10)
C(1) Ru(1) N(5) C(30) 61.0(4)
C(1) Ru(1) N(5) C(34) -121.4(4)
N(5) Ru(1) C(2) N(1) 115.4(15)
N(5) Ru(1) C(2) N(2) -54.5(18)
C(2) Ru(1) N(5) C(30) -61.2(17)
C(2) Ru(1) N(5) C(34) 116.3(16)
C(1) Ru(1) C(2) N(1) -6.2(5)
C(1) Ru(1) C(2) N(2) -176.1(4)
C(2) Ru(1) C(1) Te(1) 172.1(10)
C(2) N(1) C(3) C(4) 12.1(6)
C(3) N(1) C(2) Ru(1) -176.6(3)
C(3) N(1) C(2) N(2) -5.1(6)
C(2) N(1) C(5) C(6) 84.8(6)
C(2) N(1) C(5) C(10) -104.2(6)
C(5) N(1) C(2) Ru(1) 9.6(8)
C(5) N(1) C(2) N(2) -178.9(5)
C(3) N(1) C(5) C(6) -89.0(6)
C(3) N(1) C(5) C(10) 82.0(5)
C(5) N(1) C(3) C(4) -173.1(4)
C(2) N(2) C(4) C(3) 11.8(6)
C(4) N(2) C(2) Ru(1) 167.0(3)
C(4) N(2) C(2) N(1) -4.7(6)
C(2) N(2) C(14) C(15) 105.3(6)
C(2) N(2) C(14) C(19) -82.9(7)
C(14) N(2) C(2) Ru(1) -23.3(8)
C(14) N(2) C(2) N(1) 165.1(5)
C(4) N(2) C(14) C(15) -85.1(6)
C(4) N(2) C(14) C(19) 86.8(6)
C(14) N(2) C(4) C(3) -159.8(4)
Ru(1) N(3) C(23) C(24) -166.2(4)
Ru(1) N(3) C(27) C(26) 164.4(4)
C(23) N(3) C(27) C(26) -0.2(6)
C(27) N(3) C(23) C(24) -1.0(8)
C(28) N(4) C(25) C(24) -0.7(8)
C(28) N(4) C(25) C(26) -179.7(5)
C(29) N(4) C(25) C(24) -167.0(5)
C(29) N(4) C(25) C(26) 14.0(8)
Ru(1) N(5) C(30) C(31) 176.3(5)
Ru(1) N(5) C(34) C(33) -176.4(4)
C(30) N(5) C(34) C(33) 1.2(8)
C(34) N(5) C(30) C(31) -1.5(8)
C(35) N(6) C(32) C(31) 2.2(10)
C(35) N(6) C(32) C(33) -177.4(6)
C(36) N(6) C(32) C(31) 177.8(6)
C(36) N(6) C(32) C(33) -1.8(10)
N(1) C(3) C(4) N(2) -13.1(5)
N(1) C(5) C(6) C(7) 173.9(4)
N(1) C(5) C(6) C(11) -6.8(7)
N(1) C(5) C(10) C(9) -174.9(4)
N(1) C(5) C(10) C(13) 4.7(7)
C(6) C(5) C(10) C(9) -4.2(7)
C(6) C(5) C(10) C(13) 175.4(4)
C(10) C(5) C(6) C(7) 3.3(7)
C(10) C(5) C(6) C(11) -177.4(4)
C(5) C(6) C(7) C(8) -0.6(8)
C(11) C(6) C(7) C(8) -179.9(3)
C(6) C(7) C(8) C(9) -1.0(8)
C(6) C(7) C(8) C(12) 178.1(5)
C(7) C(8) C(9) C(10) 0.0(7)
C(12) C(8) C(9) C(10) -179.1(5)
C(8) C(9) C(10) C(5) 2.5(7)
C(8) C(9) C(10) C(13) -177.1(5)
N(2) C(14) C(15) C(16) 176.2(4)
N(2) C(14) C(15) C(20) -2.5(7)
N(2) C(14) C(19) C(18) -175.6(4)
N(2) C(14) C(19) C(22) -0.6(7)
C(15) C(14) C(19) C(18) -3.9(8)
C(15) C(14) C(19) C(22) 171.1(5)
C(19) C(14) C(15) C(16) 4.6(8)
C(19) C(14) C(15) C(20) -174.2(5)
C(14) C(15) C(16) C(17) -1.2(8)
C(20) C(15) C(16) C(17) 177.5(5)
C(15) C(16) C(17) C(18) -2.7(9)
C(15) C(16) C(17) C(21) 176.6(5)
C(16) C(17) C(18) C(19) 3.5(8)
C(21) C(17) C(18) C(19) -175.9(5)
C(17) C(18) C(19) C(14) -0.2(6)
C(17) C(18) C(19) C(22) -175.2(5)
N(3) C(23) C(24) C(25) 0.4(8)
C(23) C(24) C(25) N(4) -177.7(5)
C(23) C(24) C(25) C(26) 1.4(8)
N(4) C(25) C(26) C(27) 176.6(5)
C(24) C(25) C(26) C(27) -2.5(8)
C(25) C(26) C(27) N(3) 2.0(8)
N(5) C(30) C(31) C(32) 1.1(10)
C(30) C(31) C(32) N(6) -180.0(5)
C(30) C(31) C(32) C(33) -0.3(6)
N(6) C(32) C(33) C(34) 179.7(5)
C(31) C(32) C(33) C(34) 0.1(6)
C(32) C(33) C(34) N(5) -0.6(8)
